data_4114325
loop_
_publ_author_name
'Cindy W. Wu'
'Kent Kirshenbaum'
'Tracy J. Sanborn'
'James A. Patch'
'Kai Huang'
'Ken A. Dill'
'Ronald N. Zuckermann'
'Annelise E. Barron'

_publ_contact_author_address
;Dept. of Chem. Engineering
Northwestern University
2145 Sheridan Rd.
Evanston, IL  60208
;
_publ_contact_author_email a-barron@northwestern.edu
_publ_contact_author_fax '(847) 491-3728'
_publ_contact_author_name 'Annelise Barron'
_publ_contact_author_phone '(847) 491-2778'
_publ_section_title
;
 Structural and Spectroscopic Studies of Peptoid Oligomers with \a-Chiral
 Aliphatic Side Chains
;
_journal_name_full 'Journal of the American Chemical Society'
_journal_page_first 13525
_journal_page_last 13530
_journal_paper_doi 10.1021/ja037540r
_journal_volume 125
_journal_year 2003
_chemical_formula_sum 'C60 H80 F6 N6 O9'
_chemical_formula_weight 1143.30
_chemical_name_systematic
; 
 ? 
;
_space_group_IT_number 19
_symmetry_cell_setting orthorhombic
_symmetry_space_group_name_Hall 'P 2ac 2ab'
_symmetry_space_group_name_H-M 'P 21 21 21'
_atom_sites_solution_hydrogens geom
_atom_sites_solution_primary direct
_atom_sites_solution_secondary difmap
_audit_creation_method SHELXL-97
_cell_angle_alpha 90.00
_cell_angle_beta 90.00
_cell_angle_gamma 90.00
_cell_formula_units_Z 4
_cell_length_a 14.0023(7)
_cell_length_b 18.9516(10)
_cell_length_c 22.5404(11)
_cell_measurement_reflns_used 4836
_cell_measurement_temperature 122(2)
_cell_measurement_theta_max 40.0
_cell_measurement_theta_min 0.0
_cell_volume 5981.5(5)
_computing_structure_refinement 'SHELXL-97 (Sheldrick, 1997)'
_computing_structure_solution 'SHELXS-97 (Sheldrick, 1990)'
_diffrn_ambient_temperature 122(2)
_diffrn_detector_area_resol_mean 1.0
_diffrn_measured_fraction_theta_full 1.000
_diffrn_measured_fraction_theta_max 1.000
_diffrn_measurement_device_type 'CCD area detector'
_diffrn_measurement_method 'omega scan'
_diffrn_radiation_monochromator graphite
_diffrn_radiation_source 'fine-focus sealed tube'
_diffrn_radiation_type MoK\a
_diffrn_radiation_wavelength 0.71073
_diffrn_reflns_av_R_equivalents 0.0477
_diffrn_reflns_av_sigmaI/netI 0.0550
_diffrn_reflns_limit_h_max 12
_diffrn_reflns_limit_h_min -14
_diffrn_reflns_limit_k_max 14
_diffrn_reflns_limit_k_min -18
_diffrn_reflns_limit_l_max 22
_diffrn_reflns_limit_l_min -21
_diffrn_reflns_number 20244
_diffrn_reflns_theta_full 20.82
_diffrn_reflns_theta_max 20.82
_diffrn_reflns_theta_min 1.71
_diffrn_standards_number 0
_exptl_absorpt_coefficient_mu 0.098
_exptl_absorpt_correction_T_max 0.9827
_exptl_absorpt_correction_T_min 0.9592
_exptl_absorpt_correction_type 'empirical - spherical harmonics'
_exptl_absorpt_process_details SADABS
_exptl_crystal_colour colorless
_exptl_crystal_density_diffrn 1.270
_exptl_crystal_description blocky
_exptl_crystal_F_000 2432
_exptl_crystal_size_max 0.43
_exptl_crystal_size_mid 0.20
_exptl_crystal_size_min 0.18
_refine_diff_density_max 0.314
_refine_diff_density_min -0.283
_refine_diff_density_rms 0.056
_refine_ls_abs_structure_details 'Flack H D (1983), Acta Cryst. A39, 876-881'
_refine_ls_abs_structure_Flack 1(3)
_refine_ls_extinction_method none
_refine_ls_goodness_of_fit_ref 1.513
_refine_ls_hydrogen_treatment mixed
_refine_ls_matrix_type full
_refine_ls_number_parameters 681
_refine_ls_number_reflns 6269
_refine_ls_number_restraints 106
_refine_ls_restrained_S_all 1.525
_refine_ls_R_factor_all 0.1403
_refine_ls_R_factor_gt 0.0924
_refine_ls_shift/su_max 0.013
_refine_ls_shift/su_mean 0.001
_refine_ls_structure_factor_coef Fsqd
_refine_ls_weighting_details 'calc w=1/[\s^2^(Fo^2^)+(0.1000P)^2^+0.0000P] where P=(Fo^2^+2Fc^2^)/3'
_refine_ls_weighting_scheme calc
_refine_ls_wR_factor_gt 0.2247
_refine_ls_wR_factor_ref 0.2488
_reflns_number_gt 4061
_reflns_number_total 6269
_reflns_threshold_expression >2sigma(I)
_cod_data_source_file ja037540rsi20030903_011705.cif
_cod_data_source_block pent2
_cod_database_code 4114325

loop_
_symmetry_equiv_pos_as_xyz
'x, y, z'
'-x+1/2, -y, z+1/2'
'-x, y+1/2, -z+1/2'
'x+1/2, -y+1/2, -z'

loop_
_atom_site_label
_atom_site_type_symbol
_atom_site_fract_x
_atom_site_fract_y
_atom_site_fract_z
_atom_site_U_iso_or_equiv
_atom_site_adp_type
_atom_site_occupancy
_atom_site_symmetry_multiplicity
_atom_site_calc_flag
_atom_site_refinement_flags
_atom_site_disorder_assembly
_atom_site_disorder_group
O1 O 0.3720(6) 0.6313(3) -0.3842(3) 0.0963(19) Uani 1 1 d . . .
O2 O 0.3249(4) 0.4331(2) -0.3182(2) 0.0726(14) Uani 1 1 d . . .
O3 O 0.3748(4) 0.4467(3) -0.1383(3) 0.0867(17) Uani 1 1 d . . .
O4 O 0.5927(4) 0.3206(3) -0.1576(3) 0.0958(19) Uani 1 1 d . . .
O5 O 0.4626(4) 0.1329(3) -0.2050(3) 0.0926(18) Uani 1 1 d . . .
N1 N 0.2643(6) 0.7120(4) -0.3586(5) 0.140(4) Uani 1 1 d . . .
H1A H 0.3070 0.7461 -0.3581 0.168 Uiso 1 1 calc R . .
H1B H 0.2042 0.7213 -0.3500 0.168 Uiso 1 1 calc R . .
N2 N 0.2468(5) 0.5202(3) -0.3679(3) 0.0738(18) Uani 1 1 d . . .
N3 N 0.3092(5) 0.5125(3) -0.2126(3) 0.0650(17) Uani 1 1 d . . .
N4 N 0.5467(4) 0.4264(3) -0.1909(3) 0.0659(17) Uani 1 1 d . . .
N5 N 0.4574(4) 0.2501(3) -0.2272(4) 0.0769(19) Uani 1 1 d . . .
N6 N 0.4370(7) 0.1446(4) -0.0913(4) 0.122(3) Uani 1 1 d . . .
H6A H 0.4806 0.1155 -0.1096 0.147 Uiso 1 1 calc R . .
H6B H 0.4612 0.1556 -0.0545 0.147 Uiso 1 1 calc R . .
C1 C 0.2903(8) 0.6469(5) -0.3721(4) 0.085(3) Uani 1 1 d . . .
C2 C 0.2130(6) 0.5936(4) -0.3708(4) 0.083(3) Uani 1 1 d . . .
H2A H 0.1718 0.6028 -0.3359 0.099 Uiso 1 1 calc R . .
H2B H 0.1732 0.5993 -0.4067 0.099 Uiso 1 1 calc R . .
C3 C 0.2964(5) 0.4940(4) -0.3214(4) 0.067(2) Uani 1 1 d . . .
C4 C 0.3164(5) 0.5455(3) -0.2700(3) 0.0596(19) Uani 1 1 d . . .
H4A H 0.3814 0.5653 -0.2747 0.072 Uiso 1 1 calc R . .
H4B H 0.2704 0.5851 -0.2721 0.072 Uiso 1 1 calc R . .
C5 C 0.3809(6) 0.4752(4) -0.1877(4) 0.069(2) Uani 1 1 d . . .
C6 C 0.4770(5) 0.4710(3) -0.2215(3) 0.061(2) Uani 1 1 d . . .
H6B H 0.4655 0.4518 -0.2617 0.073 Uiso 1 1 calc R . .
H6C H 0.5036 0.5191 -0.2259 0.073 Uiso 1 1 calc R . .
C7 C 0.5351(6) 0.3572(4) -0.1858(4) 0.076(2) Uani 1 1 d . . .
C8 C 0.4437(6) 0.3220(3) -0.2093(4) 0.074(2) Uani 1 1 d . . .
H8A H 0.3942 0.3236 -0.1780 0.089 Uiso 1 1 calc R . .
H8B H 0.4197 0.3494 -0.2436 0.089 Uiso 1 1 calc R . .
C9 C 0.4516(6) 0.1952(5) -0.1896(5) 0.080(2) Uani 1 1 d . . .
C10 C 0.4299(7) 0.2112(4) -0.1264(5) 0.101(3) Uani 1 1 d . . .
H10A H 0.3647 0.2310 -0.1230 0.121 Uiso 1 1 calc R . .
H10B H 0.4757 0.2465 -0.1110 0.121 Uiso 1 1 calc R . .
C11 C 0.2297(9) 0.4751(5) -0.4192(5) 0.116(4) Uani 1 1 d . . .
H11A H 0.2592 0.4282 -0.4102 0.139 Uiso 1 1 calc R . .
C12 C 0.2805(12) 0.5042(7) -0.4722(5) 0.172(6) Uani 1 1 d . . .
H12A H 0.3483 0.5103 -0.4628 0.258 Uiso 1 1 calc R . .
H12B H 0.2526 0.5499 -0.4829 0.258 Uiso 1 1 calc R . .
H12C H 0.2738 0.4714 -0.5055 0.258 Uiso 1 1 calc R . .
C13 C 0.1168(12) 0.4620(6) -0.4276(5) 0.154(6) Uani 1 1 d D . .
H13A H 0.0885 0.5060 -0.4446 0.184 Uiso 1 1 calc R . .
C14 C 0.0648(9) 0.4454(9) -0.3721(9) 0.221(9) Uani 1 1 d D . .
H14A H 0.0711 0.4845 -0.3432 0.265 Uiso 1 1 calc R . .
H14B H 0.0902 0.4017 -0.3538 0.265 Uiso 1 1 calc R . .
C15 C -0.0386(11) 0.4356(9) -0.3898(14) 0.332(17) Uani 1 1 d D . .
H15A H -0.0780 0.4348 -0.3534 0.399 Uiso 1 1 calc R . .
H15B H -0.0586 0.4771 -0.4134 0.399 Uiso 1 1 calc R . .
C16 C -0.0591(13) 0.3724(13) -0.4239(10) 0.35(2) Uani 1 1 d D . .
H16A H -0.0435 0.3297 -0.4005 0.420 Uiso 1 1 calc R . .
H16B H -0.1276 0.3707 -0.4349 0.420 Uiso 1 1 calc R . .
C17 C -0.0005(16) 0.3762(14) -0.4761(7) 0.292(17) Uani 1 1 d D . .
H17A H -0.0256 0.3619 -0.5133 0.350 Uiso 1 1 calc R . .
C18 C 0.1019(14) 0.4031(8) -0.4720(7) 0.295(14) Uani 1 1 d D . .
H18A H 0.1440 0.3632 -0.4612 0.354 Uiso 1 1 calc R . .
H18B H 0.1218 0.4200 -0.5117 0.354 Uiso 1 1 calc R . .
C19 C 0.2152(6) 0.5092(5) -0.1831(4) 0.088(3) Uani 1 1 d . . .
H19A H 0.2260 0.4869 -0.1435 0.106 Uiso 1 1 calc R . .
C20 C 0.1500(9) 0.4593(7) -0.2178(7) 0.199(8) Uani 1 1 d . . .
H20A H 0.1812 0.4133 -0.2220 0.298 Uiso 1 1 calc R . .
H20B H 0.1374 0.4791 -0.2572 0.298 Uiso 1 1 calc R . .
H20C H 0.0895 0.4535 -0.1964 0.298 Uiso 1 1 calc R . .
C21 C 0.1748(5) 0.5817(4) -0.1714(4) 0.081(2) Uani 1 1 d D . .
H21A H 0.1591 0.6049 -0.2101 0.097 Uiso 1 1 calc R . .
C22 C 0.0825(6) 0.5740(5) -0.1342(4) 0.104(3) Uani 1 1 d D . .
H22A H 0.0354 0.5454 -0.1565 0.125 Uiso 1 1 calc R . .
H22B H 0.0973 0.5491 -0.0968 0.125 Uiso 1 1 calc R . .
C23 C 0.0395(9) 0.6466(7) -0.1201(8) 0.177(6) Uani 1 1 d D . .
H23A H 0.0264 0.6728 -0.1573 0.213 Uiso 1 1 calc R . .
H23B H -0.0213 0.6411 -0.0981 0.213 Uiso 1 1 calc R . .
C24 C 0.1115(10) 0.6858(9) -0.0828(9) 0.248(11) Uani 1 1 d D . .
H24A H 0.1281 0.6579 -0.0472 0.298 Uiso 1 1 calc R . .
H24B H 0.0849 0.7317 -0.0698 0.298 Uiso 1 1 calc R . .
C25 C 0.2016(11) 0.6978(7) -0.1215(9) 0.248(11) Uani 1 1 d D . .
H25A H 0.1839 0.7236 -0.1581 0.298 Uiso 1 1 calc R . .
H25B H 0.2486 0.7266 -0.0994 0.298 Uiso 1 1 calc R . .
C26 C 0.2456(6) 0.6269(5) -0.1377(5) 0.111(3) Uani 1 1 d D . .
H26A H 0.3031 0.6347 -0.1624 0.133 Uiso 1 1 calc R . .
H26B H 0.2655 0.6021 -0.1011 0.133 Uiso 1 1 calc R . .
C27 C 0.6257(7) 0.4620(4) -0.1613(4) 0.091(3) Uani 1 1 d . . .
H27A H 0.6624 0.4249 -0.1395 0.110 Uiso 1 1 calc R . .
C28 C 0.5898(9) 0.5132(5) -0.1157(5) 0.133(4) Uani 1 1 d . . .
H28A H 0.5481 0.4886 -0.0876 0.200 Uiso 1 1 calc R . .
H28B H 0.5537 0.5508 -0.1354 0.200 Uiso 1 1 calc R . .
H28C H 0.6441 0.5337 -0.0944 0.200 Uiso 1 1 calc R . .
C29 C 0.6960(7) 0.4958(5) -0.2075(5) 0.109(3) Uani 1 1 d D B .
H29A H 0.6608 0.5359 -0.2264 0.131 Uiso 1 1 calc R . .
C30 C 0.7287(8) 0.4481(7) -0.2575(6) 0.147(5) Uani 1 1 d D . .
H30A H 0.6704 0.4278 -0.2756 0.177 Uiso 1 1 calc R A 1
H30B H 0.7637 0.4085 -0.2390 0.177 Uiso 0.40 1 calc PR A 1
C31A C 0.7881(11) 0.3894(8) -0.2300(9) 0.128(7) Uani 0.60 1 d PD B 2
H31C H 0.8111 0.3574 -0.2616 0.154 Uiso 0.60 1 calc PR B 2
H31D H 0.7478 0.3616 -0.2025 0.154 Uiso 0.60 1 calc PR B 2
C32A C 0.8750(12) 0.4203(12) -0.1957(11) 0.165(10) Uani 0.60 1 d PD B 2
H32B H 0.9118 0.3813 -0.1774 0.198 Uiso 0.60 1 calc PR B 2
H32C H 0.9175 0.4454 -0.2237 0.198 Uiso 0.60 1 calc PR B 2
C33A C 0.8425(15) 0.4707(10) -0.1479(11) 0.157(8) Uani 0.60 1 d PD B 2
H33C H 0.8981 0.4924 -0.1278 0.188 Uiso 0.60 1 calc PR B 2
H33D H 0.8032 0.4459 -0.1180 0.188 Uiso 0.60 1 calc PR B 2
C31 C 0.7906(17) 0.475(2) -0.3085(12) 0.21(2) Uani 0.40 1 d PD B 1
H31A H 0.7557 0.5106 -0.3322 0.248 Uiso 0.40 1 calc PR B 1
H31B H 0.8096 0.4357 -0.3348 0.248 Uiso 0.40 1 calc PR B 1
C32 C 0.8788(17) 0.508(2) -0.2790(19) 0.24(3) Uani 0.40 1 d PD B 1
H32A H 0.9428 0.5001 -0.2912 0.286 Uiso 0.40 1 calc PR B 1
C33 C 0.8500(18) 0.5558(17) -0.2277(11) 0.149(12) Uani 0.40 1 d PD B 1
H33A H 0.8190 0.5982 -0.2447 0.178 Uiso 0.40 1 calc PR B 1
H33B H 0.9092 0.5718 -0.2079 0.178 Uiso 0.40 1 calc PR B 1
C34 C 0.7838(8) 0.5267(6) -0.1798(7) 0.144(5) Uani 1 1 d D . .
H34A H 0.8176 0.4899 -0.1568 0.172 Uiso 0.40 1 calc PR B 1
H34B H 0.7654 0.5651 -0.1523 0.172 Uiso 1 1 calc R B 1
C35 C 0.4765(7) 0.2370(4) -0.2917(5) 0.089(3) Uani 1 1 d . . .
H35A H 0.4846 0.1849 -0.2964 0.106 Uiso 1 1 calc R . .
C36 C 0.5740(7) 0.2713(5) -0.3093(6) 0.134(4) Uani 1 1 d . . .
H36A H 0.6242 0.2543 -0.2826 0.200 Uiso 1 1 calc R . .
H36B H 0.5691 0.3228 -0.3061 0.200 Uiso 1 1 calc R . .
H36C H 0.5899 0.2584 -0.3502 0.200 Uiso 1 1 calc R . .
C37 C 0.3916(8) 0.2578(5) -0.3296(4) 0.105(3) Uani 1 1 d D . .
H37A H 0.3875 0.3104 -0.3295 0.126 Uiso 1 1 calc R . .
C38 C 0.3994(10) 0.2338(5) -0.3936(5) 0.146(5) Uani 1 1 d D . .
H38A H 0.4120 0.1824 -0.3942 0.175 Uiso 1 1 calc R . .
H38B H 0.4550 0.2575 -0.4120 0.175 Uiso 1 1 calc R . .
C39 C 0.3105(11) 0.2488(6) -0.4317(5) 0.141(5) Uani 1 1 d D . .
H39A H 0.3068 0.3000 -0.4399 0.169 Uiso 1 1 calc R . .
H39B H 0.3167 0.2239 -0.4701 0.169 Uiso 1 1 calc R . .
C40 C 0.2185(12) 0.2252(6) -0.4011(7) 0.185(7) Uani 1 1 d D . .
H40A H 0.1630 0.2425 -0.4241 0.221 Uiso 1 1 calc R . .
H40B H 0.2159 0.1730 -0.4008 0.221 Uiso 1 1 calc R . .
C41 C 0.2113(10) 0.2518(7) -0.3389(6) 0.157(5) Uani 1 1 d D . .
H41A H 0.1535 0.2322 -0.3197 0.188 Uiso 1 1 calc R . .
H41B H 0.2061 0.3038 -0.3390 0.188 Uiso 1 1 calc R . .
C42 C 0.2993(7) 0.2296(5) -0.3045(5) 0.115(3) Uani 1 1 d D . .
H42A H 0.2928 0.2460 -0.2630 0.138 Uiso 1 1 calc R . .
H42B H 0.3025 0.1774 -0.3038 0.138 Uiso 1 1 calc R . .
C43 C 0.3485(10) 0.1051(7) -0.0830(10) 0.253(12) Uani 1 1 d D . .
C44 C 0.237(2) 0.128(2) -0.0954(16) 0.127(12) Uiso 0.30 1 d PD . .
H44A H 0.2354 0.1728 -0.1175 0.190 Uiso 0.30 1 calc PR . .
H44B H 0.2035 0.1344 -0.0575 0.190 Uiso 0.30 1 calc PR . .
H44C H 0.2048 0.0915 -0.1186 0.190 Uiso 0.30 1 calc PR . .
C44A C 0.3144(18) 0.1553(13) -0.0223(9) 0.193(9) Uiso 0.70 1 d PD . .
H44D H 0.3693 0.1620 0.0040 0.290 Uiso 0.70 1 calc PR . .
H44E H 0.2634 0.1309 -0.0008 0.290 Uiso 0.70 1 calc PR . .
H44F H 0.2912 0.2013 -0.0359 0.290 Uiso 0.70 1 calc PR . .
C45 C 0.3786(9) 0.0329(5) -0.0511(8) 0.185(7) Uani 1 1 d D . .
H45A H 0.4157 0.0443 -0.0144 0.222 Uiso 1 1 calc R . .
C46 C 0.4422(8) -0.0088(4) -0.0932(5) 0.122(4) Uani 1 1 d D . .
H46A H 0.5013 0.0181 -0.1013 0.146 Uiso 1 1 calc R . .
H46B H 0.4085 -0.0164 -0.1313 0.146 Uiso 1 1 calc R . .
C47 C 0.4673(8) -0.0800(4) -0.0652(6) 0.137(4) Uani 1 1 d D . .
H47A H 0.5039 -0.1087 -0.0940 0.164 Uiso 1 1 calc R . .
H47B H 0.5079 -0.0723 -0.0299 0.164 Uiso 1 1 calc R . .
C48 C 0.3781(9) -0.1188(6) -0.0475(6) 0.146(5) Uani 1 1 d D . .
H48A H 0.3959 -0.1632 -0.0273 0.175 Uiso 1 1 calc R . .
H48B H 0.3413 -0.1311 -0.0836 0.175 Uiso 1 1 calc R . .
C49 C 0.3160(9) -0.0756(5) -0.0068(5) 0.122(4) Uani 1 1 d D . .
H49A H 0.3503 -0.0676 0.0310 0.147 Uiso 1 1 calc R . .
H49B H 0.2570 -0.1024 0.0022 0.147 Uiso 1 1 calc R . .
C50 C 0.2892(9) -0.0048(6) -0.0339(6) 0.167(6) Uani 1 1 d D . .
H50A H 0.2485 -0.0121 -0.0693 0.201 Uiso 1 1 calc R . .
H50B H 0.2529 0.0237 -0.0048 0.201 Uiso 1 1 calc R . .
F1 F -0.0674(7) 0.1671(5) -0.0235(4) 0.179(2) Uiso 0.864(15) 1 d P . .
O11 O 0.5624(11) 0.1589(8) 0.0174(6) 0.179(2) Uiso 0.752(17) 1 d P . .
O12 O -0.0727(18) 0.2436(9) -0.1195(8) 0.179(2) Uiso 0.63(2) 1 d P . .
O13 O 0.2919(8) 0.3520(6) -0.0625(5) 0.179(2) Uiso 0.893(17) 1 d P . .
O14 O 0.0064(13) 0.1413(9) 0.0078(7) 0.179(2) Uiso 0.612(16) 1 d P . .
O15 O -0.0619(15) 0.2103(10) -0.2049(8) 0.179(2) Uiso 0.72(2) 1 d P . .
C51 C 0.2544(13) 0.3173(11) -0.1183(8) 0.179(2) Uiso 0.84(2) 1 d P . .
C52 C 0.120(2) 0.1740(17) 0.0349(13) 0.179(2) Uiso 0.51(2) 1 d P . .
C53 C 0.7545(14) 0.2093(11) -0.0045(9) 0.179(2) Uiso 0.75(2) 1 d P . .
C54 C 0.080(3) 0.2831(18) -0.2437(15) 0.179(2) Uiso 0.61(4) 1 d P . .
C55 C 0.001(2) 0.2344(13) -0.1581(17) 0.179(2) Uiso 0.68(3) 1 d P . .
C56 C 0.0532(18) 0.2957(14) -0.1276(11) 0.179(2) Uiso 0.65(2) 1 d P . .
C57 C 0.121(2) 0.2029(18) -0.2124(12) 0.179(2) Uiso 0.60(3) 1 d P . .
C58 C 0.142(3) 0.2808(18) -0.1750(15) 0.179(2) Uiso 0.48(3) 1 d P . .
C59 C 0.211(2) 0.2384(18) -0.1436(13) 0.179(2) Uiso 0.51(3) 1 d P . .
C60 C -0.046(5) 0.254(4) -0.247(2) 0.179(2) Uiso 0.35(3) 1 d P . .
C61 C 0.057(5) 0.248(4) -0.204(3) 0.179(2) Uiso 0.31(3) 1 d P . .
C62 C 0.635(2) 0.1976(17) 0.0476(12) 0.179(2) Uiso 0.55(2) 1 d P . .
C63 C 0.066(6) 0.153(4) -0.205(3) 0.179(2) Uiso 0.27(3) 1 d P . .
C64 C -0.005(5) 0.240(2) -0.107(2) 0.179(2) Uiso 0.40(4) 1 d P . .
C65 C 0.169(4) 0.136(3) -0.186(2) 0.179(2) Uiso 0.31(2) 1 d P . .
C66 C 0.008(4) 0.295(2) -0.2463(15) 0.179(2) Uiso 0.54(4) 1 d P . .
C67 C 0.462(2) 0.1646(16) 0.0171(12) 0.179(2) Uiso 0.55(2) 1 d P . .
C68 C 0.080(4) 0.105(3) -0.138(2) 0.179(2) Uiso 0.27(2) 1 d P . .
C69 C -0.129(4) 0.239(2) -0.2299(19) 0.179(2) Uiso 0.40(3) 1 d P . .
C70 C -0.011(5) 0.173(3) -0.225(2) 0.179(2) Uiso 0.34(3) 1 d P . .

loop_
_atom_site_aniso_label
_atom_site_aniso_U_11
_atom_site_aniso_U_22
_atom_site_aniso_U_33
_atom_site_aniso_U_23
_atom_site_aniso_U_13
_atom_site_aniso_U_12
O1 0.104(5) 0.076(4) 0.109(5) 0.022(3) -0.015(4) -0.019(4)
O2 0.097(4) 0.030(3) 0.091(3) -0.008(3) -0.022(3) 0.009(3)
O3 0.127(5) 0.065(4) 0.067(3) 0.013(3) 0.007(3) 0.025(3)
O4 0.105(4) 0.034(3) 0.148(5) 0.013(3) -0.021(4) 0.007(3)
O5 0.085(4) 0.043(4) 0.150(5) -0.006(3) 0.001(4) -0.001(3)
N1 0.103(6) 0.044(5) 0.273(12) -0.015(6) -0.057(7) 0.001(4)
N2 0.084(4) 0.047(4) 0.090(5) -0.008(4) -0.034(4) -0.011(3)
N3 0.063(4) 0.049(4) 0.084(5) -0.005(4) 0.007(4) 0.008(3)
N4 0.074(4) 0.037(4) 0.086(4) -0.003(3) -0.025(4) 0.003(3)
N5 0.082(5) 0.030(4) 0.119(6) 0.001(4) 0.001(4) 0.005(3)
N6 0.155(8) 0.072(5) 0.140(7) 0.037(5) 0.044(6) 0.019(6)
C1 0.085(7) 0.059(7) 0.111(7) 0.018(5) -0.052(6) -0.011(6)
C2 0.106(7) 0.035(5) 0.107(6) 0.014(4) -0.049(5) 0.004(5)
C3 0.060(5) 0.052(5) 0.088(6) 0.003(5) -0.026(5) -0.007(4)
C4 0.081(5) 0.036(4) 0.062(5) 0.001(4) -0.009(4) 0.000(4)
C5 0.088(7) 0.044(5) 0.073(6) -0.022(5) 0.005(6) 0.016(4)
C6 0.079(5) 0.037(4) 0.067(5) -0.004(4) -0.009(5) 0.016(4)
C7 0.096(6) 0.032(5) 0.101(6) 0.001(5) -0.015(5) 0.011(5)
C8 0.079(5) 0.031(4) 0.113(6) -0.008(4) 0.001(5) -0.001(4)
C9 0.067(5) 0.047(6) 0.125(8) 0.000(6) -0.011(5) 0.010(4)
C10 0.127(8) 0.057(6) 0.119(8) 0.026(6) 0.025(6) 0.015(5)
C11 0.188(12) 0.061(6) 0.098(8) -0.001(6) -0.081(8) 0.010(7)
C12 0.300(19) 0.122(10) 0.093(8) -0.016(8) -0.046(10) 0.041(12)
C13 0.220(16) 0.120(9) 0.121(9) 0.009(8) -0.087(10) -0.090(10)
C14 0.146(14) 0.166(15) 0.35(3) -0.012(17) -0.114(17) -0.037(11)
C15 0.126(13) 0.162(15) 0.71(5) -0.08(2) -0.16(2) -0.050(11)
C16 0.18(2) 0.26(3) 0.61(6) -0.17(4) -0.19(3) 0.00(2)
C17 0.31(3) 0.43(3) 0.132(11) -0.042(15) -0.001(13) -0.30(3)
C18 0.45(3) 0.183(16) 0.255(19) -0.018(14) -0.26(2) -0.11(2)
C19 0.086(7) 0.083(6) 0.095(6) 0.000(5) 0.016(5) 0.028(5)
C20 0.150(11) 0.142(11) 0.305(18) -0.104(12) 0.118(12) -0.091(10)
C21 0.057(5) 0.084(6) 0.102(6) 0.004(5) -0.008(5) 0.018(5)
C22 0.061(6) 0.147(9) 0.105(7) 0.002(6) 0.003(5) 0.022(6)
C23 0.085(8) 0.176(13) 0.270(17) -0.052(13) 0.056(10) 0.032(9)
C24 0.148(13) 0.211(17) 0.39(3) -0.160(18) 0.155(17) -0.007(12)
C25 0.179(14) 0.159(13) 0.41(3) -0.162(16) 0.142(18) -0.046(11)
C26 0.061(6) 0.106(7) 0.165(9) -0.052(7) 0.009(6) -0.003(5)
C27 0.103(7) 0.041(5) 0.130(7) 0.006(6) -0.055(7) 0.004(5)
C28 0.184(11) 0.058(6) 0.157(9) -0.012(7) -0.072(9) -0.009(7)
C29 0.079(6) 0.067(6) 0.182(10) -0.011(7) -0.061(7) 0.006(6)
C30 0.081(8) 0.129(10) 0.232(13) -0.057(11) -0.023(9) -0.012(8)
C31A 0.093(13) 0.072(11) 0.218(19) -0.001(13) 0.047(14) -0.019(11)
C32A 0.062(11) 0.138(19) 0.29(3) 0.05(2) -0.035(17) 0.000(13)
C33A 0.122(18) 0.124(18) 0.22(2) 0.023(18) -0.059(17) -0.033(15)
C31 0.045(15) 0.23(4) 0.34(5) -0.06(4) 0.05(3) -0.08(2)
C32 0.058(19) 0.17(3) 0.49(8) -0.07(5) -0.05(3) 0.01(2)
C33 0.09(2) 0.13(3) 0.23(3) -0.03(3) -0.07(2) 0.00(2)
C34 0.103(9) 0.083(8) 0.245(15) -0.005(9) -0.053(10) -0.003(7)
C35 0.111(8) 0.034(5) 0.121(9) -0.017(5) 0.018(7) 0.003(5)
C36 0.121(8) 0.058(6) 0.221(12) 0.008(7) 0.069(9) -0.008(6)
C37 0.151(10) 0.043(5) 0.121(8) -0.023(5) -0.006(8) 0.016(6)
C38 0.231(15) 0.045(6) 0.162(11) -0.022(7) -0.014(11) -0.013(7)
C39 0.242(17) 0.072(7) 0.108(8) 0.000(6) -0.042(11) 0.016(10)
C40 0.216(18) 0.065(8) 0.27(2) 0.031(11) -0.051(16) -0.010(9)
C41 0.158(12) 0.133(11) 0.180(12) -0.081(10) 0.009(11) -0.014(9)
C42 0.097(7) 0.071(6) 0.176(10) 0.000(6) -0.036(8) -0.028(6)
C43 0.137(11) 0.113(10) 0.51(3) 0.165(16) 0.175(16) 0.047(9)
C45 0.151(11) 0.055(6) 0.349(19) 0.065(9) 0.131(13) 0.035(7)
C46 0.141(9) 0.065(6) 0.160(9) 0.030(6) 0.033(8) 0.011(6)
C47 0.148(10) 0.053(6) 0.210(12) 0.036(7) 0.064(9) 0.009(6)
C48 0.193(13) 0.076(7) 0.168(10) 0.008(7) 0.064(10) -0.003(9)
C49 0.166(10) 0.077(7) 0.123(7) 0.037(6) 0.040(8) 0.008(7)
C50 0.195(13) 0.091(8) 0.216(13) 0.056(9) 0.086(11) -0.005(9)

loop_
_atom_type_symbol
_atom_type_description
_atom_type_scat_dispersion_real
_atom_type_scat_dispersion_imag
_atom_type_scat_source
C C 0.0033 0.0016 'International Tables Vol C Tables 4.2.6.8 and 6.1.1.4'
H H 0.0000 0.0000 'International Tables Vol C Tables 4.2.6.8 and 6.1.1.4'
N N 0.0061 0.0033 'International Tables Vol C Tables 4.2.6.8 and 6.1.1.4'
O O 0.0106 0.0060 'International Tables Vol C Tables 4.2.6.8 and 6.1.1.4'
F F 0.0171 0.0103 'International Tables Vol C Tables 4.2.6.8 and 6.1.1.4'

loop_
_geom_angle_atom_site_label_1
_geom_angle_atom_site_label_2
_geom_angle_atom_site_label_3
_geom_angle
C3 N2 C11 118.9(6)
C3 N2 C2 123.2(6)
C11 N2 C2 117.9(6)
C5 N3 C4 123.3(7)
C5 N3 C19 117.0(7)
C4 N3 C19 119.1(6)
C7 N4 C27 120.7(6)
C7 N4 C6 122.0(7)
C27 N4 C6 117.1(6)
C9 N5 C8 123.3(8)
C9 N5 C35 119.7(7)
C8 N5 C35 117.0(7)
C43 N6 C10 116.4(9)
O1 C1 N1 122.6(9)
O1 C1 C2 121.8(9)
N1 C1 C2 115.5(10)
N2 C2 C1 114.2(8)
O2 C3 N2 124.1(7)
O2 C3 C4 119.6(7)
N2 C3 C4 116.3(7)
N3 C4 C3 112.8(6)
O3 C5 N3 123.4(8)
O3 C5 C6 118.6(8)
N3 C5 C6 118.0(8)
N4 C6 C5 112.3(6)
O4 C7 N4 121.2(8)
O4 C7 C8 118.5(7)
N4 C7 C8 120.1(7)
N5 C8 C7 113.4(6)
O5 C9 N5 123.5(9)
O5 C9 C10 119.2(8)
N5 C9 C10 117.3(8)
C9 C10 N6 108.8(8)
N2 C11 C12 109.7(9)
N2 C11 C13 110.2(10)
C12 C11 C13 115.4(9)
C14 C13 C18 109.5(13)
C14 C13 C11 114.5(10)
C18 C13 C11 109.1(13)
C13 C14 C15 105.8(19)
C16 C15 C14 115.5(16)
C17 C16 C15 106(2)
C16 C17 C18 120.3(16)
C13 C18 C17 114.6(16)
N3 C19 C21 112.0(7)
N3 C19 C20 109.2(7)
C21 C19 C20 115.4(9)
C19 C21 C26 110.9(7)
C19 C21 C22 108.8(7)
C26 C21 C22 109.1(7)
C23 C22 C21 110.9(8)
C24 C23 C22 107.1(11)
C23 C24 C25 107.6(13)
C26 C25 C24 109.6(11)
C21 C26 C25 110.8(9)
N4 C27 C28 111.1(8)
N4 C27 C29 111.1(7)
C28 C27 C29 113.6(8)
C34 C29 C30 107.1(10)
C34 C29 C27 113.5(10)
C30 C29 C27 116.1(9)
C29 C30 C31A 107.3(12)
C29 C30 C31 122.2(18)
C31A C30 C31 103.9(18)
C30 C31A C32A 110.8(12)
C33A C32A C31A 110.9(15)
C32A C33A C34 105.5(16)
C30 C31 C32 106(2)
C33 C32 C31 111(2)
C32 C33 C34 119(3)
C29 C34 C33A 111.6(11)
C29 C34 C33 110.3(15)
C33A C34 C33 104.9(18)
N5 C35 C37 111.3(7)
N5 C35 C36 109.5(8)
C37 C35 C36 115.8(8)
C42 C37 C35 111.7(8)
C42 C37 C38 108.2(10)
C35 C37 C38 113.7(9)
C37 C38 C39 114.6(10)
C40 C39 C38 112.2(10)
C41 C40 C39 112.4(12)
C40 C41 C42 109.4(11)
C37 C42 C41 114.0(10)
N6 C43 C45 105.8(10)
N6 C43 C44 130.3(16)
C45 C43 C44 123.6(16)
N6 C43 C44A 93.1(15)
C45 C43 C44A 100.8(15)
C44 C43 C44A 74.1(16)
C43 C44 C44A 54.8(9)
C43 C44A C44 51.1(8)
C50 C45 C46 113.8(11)
C50 C45 C43 107.7(10)
C46 C45 C43 108.6(11)
C45 C46 C47 109.7(9)
C48 C47 C46 110.4(9)
C47 C48 C49 112.1(9)
C48 C49 C50 112.1(9)
C45 C50 C49 108.7(10)
C67 O11 C62 132(2)
C64 O12 C55 56(3)
F1 O14 C52 136.6(16)
C70 O15 C69 126(4)
C70 O15 C60 90(4)
C69 O15 C60 60(3)
C70 O15 C55 97(4)
C69 O15 C55 132(3)
C60 O15 C55 103(4)
C70 O15 C61 71(4)
C69 O15 C61 123(3)
C60 O15 C61 66(4)
C55 O15 C61 46(2)
O13 C51 C59 141.2(18)
C66 C54 C61 85(5)
C66 C54 C57 122(4)
C61 C54 C57 45(4)
C66 C54 C58 122(4)
C61 C54 C58 56(3)
C57 C54 C58 58.1(18)
C66 C54 C60 30(3)
C61 C54 C60 66(4)
C57 C54 C60 94(3)
C58 C54 C60 119(3)
C64 C55 C61 144(5)
C64 C55 O12 45(3)
C61 C55 O12 157(4)
C64 C55 O15 134(5)
C61 C55 O15 82(3)
O12 C55 O15 92(2)
C64 C55 C56 61(3)
C61 C55 C56 86(3)
O12 C55 C56 89(2)
O15 C55 C56 149(2)
C64 C55 C70 147(4)
C61 C55 C70 64(3)
O12 C55 C70 121(3)
O15 C55 C70 35(2)
C56 C55 C70 149(3)
C64 C56 C55 46(2)
C64 C56 C58 121(3)
C55 C56 C58 86(2)
C64 C56 C61 88(3)
C55 C56 C61 43(2)
C58 C56 C61 48(2)
C63 C57 C61 94(5)
C63 C57 C65 65(4)
C61 C57 C65 144(5)
C63 C57 C58 134(4)
C61 C57 C58 57(3)
C65 C57 C58 116(3)
C63 C57 C54 121(5)
C61 C57 C54 41(4)
C65 C57 C54 174(3)
C58 C57 C54 61.0(19)
C63 C57 C70 38(4)
C61 C57 C70 63(4)
C65 C57 C70 103(3)
C58 C57 C70 118(3)
C54 C57 C70 83(3)
C59 C58 C61 121(4)
C59 C58 C56 106(3)
C61 C58 C56 76(4)
C59 C58 C57 83(2)
C61 C58 C57 45(3)
C56 C58 C57 110(2)
C59 C58 C54 140(3)
C61 C58 C54 40(3)
C56 C58 C54 101(2)
C57 C58 C54 60.9(19)
C58 C59 C51 85(2)
C66 C60 C69 144(6)
C66 C60 O15 125(5)
C69 C60 O15 58(4)
C66 C60 C70 117(6)
C69 C60 C70 88(5)
O15 C60 C70 41(2)
C66 C60 C61 57(5)
C69 C60 C61 126(5)
O15 C60 C61 72(4)
C70 C60 C61 63(3)
C66 C60 C54 29(3)
C69 C60 C54 160(4)
O15 C60 C54 109(4)
C70 C60 C54 89(4)
C61 C60 C54 37(3)
C54 C61 C57 95(6)
C54 C61 C55 152(7)
C57 C61 C55 114(6)
C54 C61 C66 44(3)
C57 C61 C66 131(7)
C55 C61 C66 110(5)
C54 C61 C58 84(5)
C57 C61 C58 77(4)
C55 C61 C58 102(5)
C66 C61 C58 114(6)
C54 C61 C60 76(5)
C57 C61 C60 124(5)
C55 C61 C60 87(5)
C66 C61 C60 38(3)
C58 C61 C60 151(6)
C54 C61 C70 113(5)
C57 C61 C70 78(4)
C55 C61 C70 75(4)
C66 C61 C70 93(4)
C58 C61 C70 152(6)
C60 C61 C70 57(4)
C54 C61 O15 118(5)
C57 C61 O15 112(5)
C55 C61 O15 52(3)
C66 C61 O15 79(4)
C58 C61 O15 154(6)
C60 C61 O15 42(3)
C70 C61 O15 36(3)
C54 C61 C63 123(6)
C57 C61 C63 43(3)
C55 C61 C63 81(5)
C66 C61 C63 129(5)
C58 C61 C63 111(5)
C60 C61 C63 97(4)
C70 C61 C63 40(3)
O15 C61 C63 71(4)
C54 C61 C56 116(5)
C57 C61 C56 118(4)
C55 C61 C56 52(3)
C66 C61 C56 106(4)
C58 C61 C56 56(2)
C60 C61 C56 116(4)
C70 C61 C56 126(5)
O15 C61 C56 100(4)
C63 C61 C56 118(5)
C70 C63 C57 104(6)
C70 C63 C65 171(7)
C57 C63 C65 67(4)
C70 C63 C68 125(6)
C57 C63 C68 116(6)
C65 C63 C68 63(4)
C70 C63 C61 68(5)
C57 C63 C61 44(3)
C65 C63 C61 106(5)
C68 C63 C61 120(5)
O12 C64 C55 79(5)
O12 C64 C56 115(5)
C55 C64 C56 73(3)
C63 C65 C57 47(3)
C63 C65 C68 65(4)
C57 C65 C68 102(4)
C54 C66 C60 121(6)
C54 C66 C61 51(3)
C60 C66 C61 84(5)
C65 C68 C63 52(3)
O15 C69 C60 62(3)
O15 C70 C63 127(6)
O15 C70 C60 49(3)
C63 C70 C60 131(6)
O15 C70 C61 74(4)
C63 C70 C61 71(5)
C60 C70 C61 60(4)
O15 C70 C55 49(3)
C63 C70 C55 79(4)
C60 C70 C55 73(3)
C61 C70 C55 42(3)
O15 C70 C57 111(4)
C63 C70 C57 38(4)
C60 C70 C57 93(4)
C61 C70 C57 39(2)
C55 C70 C57 68(2)

loop_
_geom_bond_atom_site_label_1
_geom_bond_atom_site_label_2
_geom_bond_distance
O1 C1 1.213(10)
O2 C3 1.223(8)
O3 C5 1.241(9)
O4 C7 1.240(9)
O5 C9 1.240(9)
N1 C1 1.322(11)
N2 C3 1.353(9)
N2 C11 1.457(10)
N2 C2 1.470(9)
N3 C5 1.350(10)
N3 C4 1.440(8)
N3 C19 1.476(10)
N4 C7 1.327(9)
N4 C27 1.457(10)
N4 C6 1.463(8)
N5 C9 1.346(10)
N5 C8 1.434(9)
N5 C35 1.498(11)
N6 C43 1.461(15)
N6 C10 1.493(10)
C1 C2 1.481(12)
C3 C4 1.541(10)
C5 C6 1.549(11)
C7 C8 1.538(11)
C9 C10 1.487(12)
C11 C12 1.496(16)
C11 C13 1.611(18)
C13 C14 1.483(14)
C13 C18 1.513(13)
C14 C15 1.513(13)
C15 C16 1.452(15)
C16 C17 1.437(16)
C17 C18 1.524(15)
C19 C21 1.509(11)
C19 C20 1.530(14)
C21 C26 1.516(9)
C21 C22 1.546(9)
C22 C23 1.534(12)
C23 C24 1.510(13)
C24 C25 1.549(13)
C25 C26 1.522(12)
C27 C28 1.500(13)
C27 C29 1.570(13)
C29 C34 1.497(10)
C29 C30 1.516(11)
C30 C31A 1.521(13)
C30 C31 1.526(16)
C31A C32A 1.557(14)
C32A C33A 1.509(15)
C33A C34 1.523(14)
C31 C32 1.536(16)
C32 C33 1.521(16)
C33 C34 1.525(15)
C35 C37 1.515(13)
C35 C36 1.563(12)
C37 C42 1.508(10)
C37 C38 1.518(11)
C38 C39 1.538(11)
C39 C40 1.528(12)
C40 C41 1.493(12)
C41 C42 1.515(11)
C43 C45 1.601(16)
C43 C44 1.65(2)
C43 C44A 1.73(2)
C44 C44A 2.04(4)
C45 C50 1.493(12)
C45 C46 1.521(11)
C46 C47 1.529(10)
C47 C48 1.504(11)
C48 C49 1.504(10)
C49 C50 1.522(11)
F1 O14 1.344(17)
O11 C67 1.42(3)
O11 C62 1.43(3)
O12 C64 0.98(5)
O12 C55 1.37(4)
O13 C51 1.514(19)
O14 C52 1.81(3)
O15 C70 1.10(7)
O15 C69 1.23(4)
O15 C60 1.28(6)
O15 C55 1.45(3)
O15 C61 1.82(7)
C51 C59 1.71(4)
C54 C66 1.04(4)
C54 C61 1.16(7)
C54 C57 1.77(5)
C54 C58 1.78(5)
C54 C60 1.85(9)
C55 C64 1.15(5)
C55 C61 1.32(7)
C55 C56 1.53(4)
C55 C70 1.92(7)
C56 C64 1.41(5)
C56 C58 1.66(4)
C56 C61 1.94(7)
C57 C63 1.24(7)
C57 C61 1.26(6)
C57 C65 1.56(6)
C57 C58 1.72(4)
C57 C70 1.96(7)
C58 C59 1.44(4)
C58 C61 1.48(6)
C60 C66 1.09(6)
C60 C69 1.26(7)
C60 C70 1.68(9)
C60 C61 1.75(8)
C61 C66 1.48(8)
C61 C70 1.78(8)
C61 C63 1.82(10)
C63 C70 1.24(7)
C63 C65 1.53(8)
C63 C68 1.75(8)
C65 C68 1.73(7)
